data_2013384
loop_
_publ_author_name
'Blake, Alexander J.'
'Hubberstey, Peter'
'Mackrell, Alexander D.'
'Wilson, Claire'

_publ_section_title
;
 3,6-Dichloro-4-[2-(4-thiamorpholino)ethanesulfanyl]pyridazine and
 3,6-bis(pyrazol-1-yl)-4-[2-(4-thiamorpholino)ethanesulfanyl]pyridazine
;
_journal_issue 6
_journal_name_full 'Acta Crystallographica Section C'
_journal_page_first o293
_journal_page_last o297
_journal_paper_doi 10.1107/S0108270103007686
_journal_volume 59
_journal_year 2003
_chemical_formula_iupac 'C16 H19 N7 S2'
_chemical_formula_moiety 'C16 H19 N7 S2'
_chemical_formula_sum 'C16 H19 N7 S2'
_chemical_formula_weight 373.50
_chemical_name_common
;
3,6-Bis(pyrazol-1-yl)-4-[2-(4-thiamorpholino)ethanesulfanyl]pyridazine
;
_chemical_name_systematic
;
3,6-Bis(pyrazol-1-yl)-4-[2-(4-thiamorpholino)ethanesulfanyl]pyridazine
;
_space_group_IT_number 15
_symmetry_cell_setting monoclinic
_symmetry_space_group_name_Hall '-I 2ya'
_symmetry_space_group_name_H-M 'I 1 2/a 1'
_atom_sites_solution_hydrogens geom
_atom_sites_solution_primary direct
_audit_creation_method SHELXL-97
_cell_angle_alpha 90.00
_cell_angle_beta 92.292(2)
_cell_angle_gamma 90.00
_cell_formula_units_Z 8
_cell_length_a 8.0944(8)
_cell_length_b 13.9838(14)
_cell_length_c 30.482(3)
_cell_measurement_reflns_used 3172
_cell_measurement_temperature 150(2)
_cell_measurement_theta_max 26.65
_cell_measurement_theta_min 2.50
_cell_volume 3447.5(6)
_computing_cell_refinement 'SAINT (Bruker, 2001)'
_computing_data_collection 'SMART (Bruker, 1998)'
_computing_data_reduction 'SAINT and SHELXTL (Bruker, 1997)'
_computing_molecular_graphics 'CAMERON (Watkin et al, 1996)'
_computing_publication_material 'SHELXL97; PLATON (Spek, 2003)'
_computing_structure_refinement 'SHELXL97 (Sheldrick, 1997)'
_computing_structure_solution 'SIR92 (Altomare et al., 1993)'
_diffrn_ambient_temperature 150(2)
_diffrn_measured_fraction_theta_full 0.998
_diffrn_measured_fraction_theta_max 0.907
_diffrn_measurement_device_type 'Bruker SMART1000 CCD area detector'
_diffrn_measurement_method \w
_diffrn_radiation_monochromator graphite
_diffrn_radiation_source 'normal-focus sealed tube'
_diffrn_radiation_type MoK\a
_diffrn_radiation_wavelength 0.71073
_diffrn_reflns_av_R_equivalents 0.056
_diffrn_reflns_av_sigmaI/netI 0.056
_diffrn_reflns_limit_h_max 10
_diffrn_reflns_limit_h_min -10
_diffrn_reflns_limit_k_max 17
_diffrn_reflns_limit_k_min -18
_diffrn_reflns_limit_l_max 35
_diffrn_reflns_limit_l_min -40
_diffrn_reflns_number 13401
_diffrn_reflns_theta_full 26.00
_diffrn_reflns_theta_max 28.82
_diffrn_reflns_theta_min 1.34
_diffrn_standards_decay_% none
_exptl_absorpt_coefficient_mu 0.324
_exptl_absorpt_correction_type none
_exptl_crystal_colour 'pale yellow'
_exptl_crystal_density_diffrn 1.439
_exptl_crystal_density_method 'not measured'
_exptl_crystal_description column
_exptl_crystal_F_000 1568
_exptl_crystal_size_max 0.30
_exptl_crystal_size_mid 0.11
_exptl_crystal_size_min 0.09
_refine_diff_density_max 0.35
_refine_diff_density_min -0.31
_refine_ls_extinction_method none
_refine_ls_goodness_of_fit_ref 0.99
_refine_ls_hydrogen_treatment refxyz
_refine_ls_matrix_type full
_refine_ls_number_parameters 226
_refine_ls_number_reflns 4084
_refine_ls_number_restraints 0
_refine_ls_restrained_S_all 0.99
_refine_ls_R_factor_all 0.0830
_refine_ls_R_factor_gt 0.0400
_refine_ls_shift/su_max 0.001
_refine_ls_shift/su_mean 0.000
_refine_ls_structure_factor_coef Fsqd
_refine_ls_weighting_details 'calc w = 1/[\s^2^(Fo^2^)+(0.059P)^2^] where P = (Fo^2^+2Fc^2^)/3'
_refine_ls_weighting_scheme calc
_refine_ls_wR_factor_gt 0.0967
_refine_ls_wR_factor_ref 0.119
_reflns_number_gt 2588
_reflns_number_total 4084
_reflns_threshold_expression I>2\s(I)
_cod_data_source_file ty1000.cif
_cod_data_source_block II
_cod_depositor_comments
;
The following automatic conversions were performed:

'_chemical_melting_point' value 'unknown' was changed to '?' - the
value is undefined or not given.

Automatic conversion script
Id: cif_fix_values 1646 2011-03-28 12:23:43Z adriana 

The following automatic conversions were performed:

'_chemical_melting_point' value 'unknown' was changed to '?' - the
value is undefined or not given.

Automatic conversion script
Id: cif_fix_values 1715 2011-07-08 13:25:40Z adriana 
;
_cod_original_sg_symbol_H-M 'I 2/a'
_cod_database_code 2013384

loop_
_symmetry_equiv_pos_as_xyz
'x, y, z'
'-x+1/2, y, -z'
'x+1/2, y+1/2, z+1/2'
'-x+1, y+1/2, -z+1/2'
'-x, -y, -z'
'x-1/2, -y, z'
'-x+1/2, -y+1/2, -z+1/2'
'x, -y+1/2, z+1/2'

loop_
_atom_site_label
_atom_site_fract_x
_atom_site_fract_y
_atom_site_fract_z
_atom_site_U_iso_or_equiv
_atom_site_adp_type
_atom_site_calc_flag
_atom_site_refinement_flags
_atom_site_occupancy
_atom_site_disorder_assembly
_atom_site_disorder_group
_atom_site_type_symbol
N1 0.6358(3) -0.14161(13) 0.33692(7) 0.0269(5) Uani d . 1 . . N
N2 0.7077(3) -0.13226(13) 0.29803(7) 0.0254(5) Uani d . 1 . . N
C3 0.7233(3) -0.04727(15) 0.27946(8) 0.0207(5) Uani d . 1 . . C
C4 0.6715(3) 0.04010(15) 0.29862(8) 0.0197(5) Uani d . 1 . . C
C5 0.5979(3) 0.02917(16) 0.33822(8) 0.0232(5) Uani d . 1 . . C
H5 0.559(3) 0.0816(18) 0.3564(8) 0.028 Uiso d . 1 . . H
C6 0.5845(3) -0.06270(16) 0.35560(8) 0.0220(5) Uani d . 1 . . C
N31 0.7959(2) -0.05210(13) 0.23826(7) 0.0215(4) Uani d . 1 . . N
N32 0.8760(3) 0.02485(13) 0.22162(7) 0.0254(5) Uani d . 1 . . N
C33 0.9317(3) -0.00640(17) 0.18392(9) 0.0271(6) Uani d . 1 . . C
H33 0.993(3) 0.0356(18) 0.1638(8) 0.032 Uiso d . 1 . . H
C34 0.8877(3) -0.10204(17) 0.17580(9) 0.0269(6) Uani d . 1 . . C
H34 0.912(3) -0.1371(18) 0.1505(9) 0.032 Uiso d . 1 . . H
C35 0.8023(3) -0.12977(17) 0.21110(9) 0.0251(6) Uani d . 1 . . C
H35 0.749(3) -0.1838(19) 0.2181(8) 0.030 Uiso d . 1 . . H
S41 0.69371(8) 0.15170(4) 0.27344(2) 0.02365(17) Uani d . 1 . . S
C41 0.5871(3) 0.23185(17) 0.30996(8) 0.0234(6) Uani d . 1 . . C
H41A 0.564(3) 0.2891(18) 0.2918(8) 0.028 Uiso d . 1 . . H
H41B 0.484(3) 0.2072(18) 0.3165(8) 0.028 Uiso d . 1 . . H
C42 0.6941(3) 0.26188(18) 0.34964(9) 0.0260(6) Uani d . 1 . . C
H42A 0.779(3) 0.3025(19) 0.3383(8) 0.031 Uiso d . 1 . . H
H42B 0.749(3) 0.2085(19) 0.3634(9) 0.031 Uiso d . 1 . . H
N61 0.5115(3) -0.07501(14) 0.39654(7) 0.0264(5) Uani d . 1 . . N
N62 0.4272(3) -0.00125(16) 0.41421(8) 0.0402(6) Uani d . 1 . . N
C63 0.3784(5) -0.0364(2) 0.45172(11) 0.0508(9) Uani d . 1 . . C
H63 0.322(4) 0.003(2) 0.4695(10) 0.061 Uiso d . 1 . . H
C64 0.4307(4) -0.1306(2) 0.45905(10) 0.0421(8) Uani d . 1 . . C
H64 0.410(4) -0.175(2) 0.4833(10) 0.051 Uiso d . 1 . . H
C65 0.5154(4) -0.15299(19) 0.42305(9) 0.0327(6) Uani d . 1 . . C
H65 0.567(3) -0.215(2) 0.4148(9) 0.039 Uiso d . 1 . . H
S11 0.49668(9) 0.38125(5) 0.47735(2) 0.0350(2) Uani d . 1 . . S
C12 0.3863(4) 0.3075(2) 0.43741(10) 0.0335(6) Uani d . 1 . . C
H12A 0.309(4) 0.350(2) 0.4197(10) 0.040 Uiso d . 1 . . H
H12B 0.323(4) 0.271(2) 0.4533(9) 0.040 Uiso d . 1 . . H
C13 0.5004(4) 0.25285(18) 0.40799(10) 0.0294(6) Uani d . 1 . . C
H13A 0.430(3) 0.2189(19) 0.3888(9) 0.035 Uiso d . 1 . . H
H13B 0.571(3) 0.216(2) 0.4275(9) 0.035 Uiso d . 1 . . H
N14 0.6000(2) 0.31666(13) 0.38155(7) 0.0234(5) Uani d . 1 . . N
C15 0.7128(3) 0.37557(18) 0.40930(9) 0.0274(6) Uani d . 1 . . C
H15A 0.791(3) 0.3385(18) 0.4281(9) 0.033 Uiso d . 1 . . H
H15B 0.778(3) 0.4130(19) 0.3908(9) 0.033 Uiso d . 1 . . H
C16 0.6216(4) 0.44340(18) 0.43871(9) 0.0311(6) Uani d . 1 . . C
H16A 0.700(3) 0.4824(19) 0.4557(9) 0.037 Uiso d . 1 . . H
H16B 0.554(3) 0.485(2) 0.4204(9) 0.037 Uiso d . 1 . . H

loop_
_atom_site_aniso_label
_atom_site_aniso_U_11
_atom_site_aniso_U_22
_atom_site_aniso_U_33
_atom_site_aniso_U_12
_atom_site_aniso_U_13
_atom_site_aniso_U_23
N1 0.0309(12) 0.0192(10) 0.0309(12) 0.0003(8) 0.0037(10) 0.0024(9)
N2 0.0290(12) 0.0168(10) 0.0305(13) 0.0028(8) 0.0037(10) 0.0015(8)
C3 0.0199(13) 0.0181(11) 0.0241(13) -0.0007(9) 0.0002(10) -0.0003(9)
C4 0.0189(12) 0.0150(11) 0.0250(14) -0.0006(9) -0.0015(10) 0.0003(9)
C5 0.0269(14) 0.0186(12) 0.0238(14) 0.0005(10) -0.0004(11) -0.0014(10)
C6 0.0202(13) 0.0226(12) 0.0230(14) -0.0011(10) 0.0001(10) 0.0028(10)
N31 0.0224(11) 0.0163(9) 0.0258(12) 0.0008(8) 0.0018(9) -0.0032(8)
N32 0.0319(12) 0.0176(10) 0.0273(12) -0.0022(8) 0.0065(10) -0.0008(8)
C33 0.0313(14) 0.0234(12) 0.0269(15) 0.0011(11) 0.0051(12) -0.0005(11)
C34 0.0292(14) 0.0247(13) 0.0266(14) 0.0044(11) -0.0008(11) -0.0071(11)
C35 0.0268(14) 0.0164(11) 0.0319(15) 0.0009(10) -0.0017(11) -0.0052(10)
S41 0.0346(4) 0.0137(3) 0.0231(3) 0.0003(2) 0.0066(3) -0.0006(2)
C41 0.0284(14) 0.0155(11) 0.0268(14) 0.0004(10) 0.0066(11) -0.0005(10)
C42 0.0259(14) 0.0226(13) 0.0298(15) -0.0007(11) 0.0053(12) -0.0055(10)
N61 0.0282(12) 0.0245(11) 0.0268(12) -0.0025(9) 0.0031(10) 0.0034(9)
N62 0.0520(16) 0.0337(13) 0.0364(15) 0.0066(11) 0.0193(12) 0.0046(11)
C63 0.066(2) 0.0486(19) 0.040(2) 0.0030(16) 0.0261(17) 0.0036(14)
C64 0.052(2) 0.0460(18) 0.0288(16) -0.0103(14) 0.0053(14) 0.0120(13)
C65 0.0366(16) 0.0298(14) 0.0313(16) -0.0038(12) -0.0032(13) 0.0092(12)
S11 0.0411(4) 0.0366(4) 0.0278(4) -0.0032(3) 0.0071(3) -0.0093(3)
C12 0.0348(16) 0.0348(15) 0.0315(16) -0.0067(12) 0.0097(13) -0.0058(12)
C13 0.0340(16) 0.0247(13) 0.0297(16) -0.0058(11) 0.0034(13) -0.0046(11)
N14 0.0264(12) 0.0193(9) 0.0247(11) -0.0027(8) 0.0051(9) -0.0052(8)
C15 0.0294(15) 0.0250(13) 0.0277(15) -0.0049(11) 0.0015(12) -0.0054(11)
C16 0.0405(17) 0.0229(13) 0.0300(16) -0.0027(12) 0.0015(13) -0.0090(11)

loop_
_atom_type_symbol
_atom_type_description
_atom_type_scat_dispersion_real
_atom_type_scat_dispersion_imag
_atom_type_scat_source
C C 0.0033 0.0016 'International Tables Vol C Tables 4.2.6.8 and 6.1.1.4'
H H 0.0000 0.0000 'International Tables Vol C Tables 4.2.6.8 and 6.1.1.4'
N N 0.0061 0.0033 'International Tables Vol C Tables 4.2.6.8 and 6.1.1.4'
S S 0.1246 0.1234 'International Tables Vol C Tables 4.2.6.8 and 6.1.1.4'

loop_
_geom_angle_atom_site_label_1
_geom_angle_atom_site_label_2
_geom_angle_atom_site_label_3
_geom_angle
C6 N1 N2 116.99(19)
C3 N2 N1 120.98(19)
N2 C3 N31 112.83(19)
N2 C3 C4 124.0(2)
N31 C3 C4 123.1(2)
C5 C4 C3 114.2(2)
C5 C4 S41 122.61(17)
C3 C4 S41 123.20(18)
C4 C5 C6 118.6(2)
C4 C5 H5 125.0(15)
C6 C5 H5 116.3(15)
N1 C6 C5 125.2(2)
N1 C6 N61 115.5(2)
C5 C6 N61 119.3(2)
N32 N31 C35 111.79(19)
N32 N31 C3 120.99(18)
C35 N31 C3 127.2(2)
C33 N32 N31 104.19(19)
N32 C33 C34 112.0(2)
N32 C33 H33 122.3(15)
C34 C33 H33 125.6(15)
C35 C34 C33 105.4(2)
C35 C34 H34 129.1(16)
C33 C34 H34 125.5(16)
C34 C35 N31 106.6(2)
C34 C35 H35 133.8(17)
N31 C35 H35 119.5(17)
C4 S41 C41 102.77(11)
C42 C41 S41 112.82(18)
C42 C41 H41A 108.1(15)
S41 C41 H41A 103.8(14)
C42 C41 H41B 114.7(16)
S41 C41 H41B 110.7(15)
H41A C41 H41B 106(2)
N14 C42 C41 112.1(2)
N14 C42 H42A 108.9(15)
C41 C42 H42A 105.7(16)
N14 C42 H42B 111.0(16)
C41 C42 H42B 112.0(16)
H42A C42 H42B 107(2)
C65 N61 N62 111.9(2)
C65 N61 C6 128.6(2)
N62 N61 C6 119.47(19)
C63 N62 N61 103.5(2)
N62 C63 C64 112.9(3)
N62 C63 H63 118(2)
C64 C63 H63 129(2)
C65 C64 C63 104.4(3)
C65 C64 H64 124.7(18)
C63 C64 H64 130.9(17)
C64 C65 N61 107.3(2)
C64 C65 H65 129.6(16)
N61 C65 H65 123.1(16)
C12 S11 C16 96.31(13)
C13 C12 S11 112.9(2)
C13 C12 H12A 111.0(16)
S11 C12 H12A 107.9(17)
C13 C12 H12B 114.5(18)
S11 C12 H12B 104.0(19)
H12A C12 H12B 106(2)
N14 C13 C12 112.3(2)
N14 C13 H13A 107.7(17)
C12 C13 H13A 104.7(17)
N14 C13 H13B 110.1(16)
C12 C13 H13B 105.5(16)
H13A C13 H13B 117(2)
C13 N14 C15 111.5(2)
C13 N14 C42 110.88(19)
C15 N14 C42 110.21(19)
N14 C15 C16 112.6(2)
N14 C15 H15A 114.1(16)
C16 C15 H15A 107.5(15)
N14 C15 H15B 108.4(16)
C16 C15 H15B 107.6(16)
H15A C15 H15B 106(2)
C15 C16 S11 112.52(18)
C15 C16 H16A 110.0(16)
S11 C16 H16A 107.2(16)
C15 C16 H16B 108.5(16)
S11 C16 H16B 110.4(16)
H16A C16 H16B 108(2)

loop_
_geom_bond_atom_site_label_1
_geom_bond_atom_site_label_2
_geom_bond_site_symmetry_2
_geom_bond_distance
_geom_bond_publ_flag
N1 C6 . 1.316(3) ?
N1 N2 . 1.348(3) ?
N2 C3 . 1.325(3) ?
C3 N31 . 1.410(3) ?
C3 C4 . 1.424(3) ?
C4 C5 . 1.376(3) ?
C4 S41 . 1.751(2) ?
C5 C6 . 1.396(3) ?
C5 H5 . 0.98(3) ?
C6 N61 . 1.412(3) ?
N31 N32 . 1.365(3) ?
N31 C35 . 1.368(3) ?
N32 C33 . 1.325(3) ?
C33 C34 . 1.403(3) ?
C33 H33 . 0.99(3) ?
C34 C35 . 1.358(4) ?
C34 H34 . 0.94(3) ?
C35 H35 . 0.90(3) ?
S41 C41 . 1.821(2) ?
C41 C42 . 1.518(4) ?
C41 H41A . 0.99(3) ?
C41 H41B . 0.93(3) ?
C42 N14 . 1.474(3) ?
C42 H42A . 0.97(3) ?
C42 H42B . 0.96(3) ?
N61 C65 . 1.357(3) ?
N61 N62 . 1.360(3) ?
N62 C63 . 1.319(4) ?
C63 C64 . 1.400(4) ?
C63 H63 . 0.91(3) ?
C64 C65 . 1.354(4) ?
C64 H64 . 0.99(3) ?
C65 H65 . 0.99(3) ?
S11 C12 . 1.805(3) ?
S11 C16 . 1.806(3) ?
C12 C13 . 1.519(4) ?
C12 H12A . 1.00(3) ?
C12 H12B . 0.88(3) ?
C13 N14 . 1.465(3) ?
C13 H13A . 0.93(3) ?
C13 H13B . 0.96(3) ?
N14 C15 . 1.471(3) ?
C15 C16 . 1.517(4) ?
C15 H15A . 0.98(3) ?
C15 H15B . 0.95(3) ?
C16 H16A . 0.97(3) ?
C16 H16B . 0.96(3) ?

loop_
_cod_related_entry_id
_cod_related_entry_database
_cod_related_entry_code
1 ChemSpider 21134529
